data_7245437
loop_
_publ_author_name
'Croitor, Lilia'
'Coropceanu, Eduard B.'
'Fonari, Marina S.'

_publ_section_title
;
 Anion--pyridine-n-oxime interplay to control metal--metal separations in
 a series of Cu(ii) coordination polymers
;
_journal_name_full CrystEngComm
_journal_paper_doi 10.1039/D2CE01000C
_journal_year 2022
_chemical_formula_moiety 'C18 H20 Cu N4 O6'
_chemical_formula_sum 'C18 H20 Cu N4 O6'
_chemical_formula_weight 451.92
_space_group_crystal_system monoclinic
_space_group_IT_number 14
_space_group_name_Hall '-P 2ybc'
_space_group_name_H-M_alt 'P 1 21/c 1'
_atom_sites_solution_hydrogens geom
_atom_sites_solution_primary direct
_atom_sites_solution_secondary difmap
_audit_creation_method SHELXL-2014/7
_audit_update_record
;
2022-05-23 deposited with the CCDC.	2022-08-15 downloaded from the CCDC.
;
_cell_angle_alpha 90
_cell_angle_beta 97.604(4)
_cell_angle_gamma 90
_cell_formula_units_Z 2
_cell_length_a 7.9490(4)
_cell_length_b 14.2074(10)
_cell_length_c 8.5744(4)
_cell_measurement_reflns_used 1210
_cell_measurement_temperature 293(2)
_cell_measurement_theta_max 28.3090
_cell_measurement_theta_min 3.7240
_cell_volume 959.83(9)
_computing_cell_refinement
;
CrysAlisPro, Agilent Technologies,
Version 1.171.37.35 (release 13-08-2014 CrysAlis171 .NET)
(compiled Aug 13 2014,18:06:01)
;
_computing_data_collection
;
CrysAlisPro, Agilent Technologies,
Version 1.171.37.35 (release 13-08-2014 CrysAlis171 .NET)
(compiled Aug 13 2014,18:06:01)
;
_computing_data_reduction
;
CrysAlisPro, Agilent Technologies,
Version 1.171.37.35 (release 13-08-2014 CrysAlis171 .NET)
(compiled Aug 13 2014,18:06:01)
;
_computing_structure_refinement 'SHELXL-2014/7 (Sheldrick, 2014)'
_computing_structure_solution 'SHELXS-2014/7 (Sheldrick, 2014)'
_diffrn_ambient_temperature 293(2)
_diffrn_detector 'CCD plate'
_diffrn_detector_area_resol_mean 15.9914
_diffrn_detector_type Eos
_diffrn_measured_fraction_theta_full 0.994
_diffrn_measured_fraction_theta_max 0.994
_diffrn_measurement_device 'four-circle diffractometer'
_diffrn_measurement_device_type 'Xcalibur, Eos'
_diffrn_radiation_monochromator graphite
_diffrn_radiation_probe x-ray
_diffrn_radiation_type 'Mo K\a'
_diffrn_radiation_wavelength 0.71073
_diffrn_reflns_av_R_equivalents 0.0223
_diffrn_reflns_av_unetI/netI 0.0415
_diffrn_reflns_Laue_measured_fraction_full 0.994
_diffrn_reflns_Laue_measured_fraction_max 0.994
_diffrn_reflns_limit_h_max 9
_diffrn_reflns_limit_h_min -7
_diffrn_reflns_limit_k_max 16
_diffrn_reflns_limit_k_min -13
_diffrn_reflns_limit_l_max 7
_diffrn_reflns_limit_l_min -10
_diffrn_reflns_number 3142
_diffrn_reflns_point_group_measured_fraction_full 0.994
_diffrn_reflns_point_group_measured_fraction_max 0.994
_diffrn_reflns_theta_full 24.990
_diffrn_reflns_theta_max 24.990
_diffrn_reflns_theta_min 2.956
_diffrn_source 'Enhance (Mo) X-ray Source'
_exptl_absorpt_coefficient_mu 1.182
_exptl_absorpt_correction_T_max 1.00000
_exptl_absorpt_correction_T_min 0.94651
_exptl_absorpt_correction_type multi-scan
_exptl_absorpt_process_details
;
CrysAlisPro, Agilent Technologies,
Version 1.171.37.35 (release 13-08-2014 CrysAlis171 .NET)
(compiled Aug 13 2014,18:06:01)
Empirical absorption correction using spherical harmonics,
 implemented in SCALE3 ABSPACK scaling algorithm.
;
_exptl_crystal_colour blue
_exptl_crystal_density_diffrn 1.564
_exptl_crystal_description prism
_exptl_crystal_F_000 466
_exptl_crystal_size_max 0.40
_exptl_crystal_size_mid 0.30
_exptl_crystal_size_min 0.10
_refine_diff_density_max 0.309
_refine_diff_density_min -0.248
_refine_diff_density_rms 0.059
_refine_ls_extinction_method none
_refine_ls_goodness_of_fit_ref 1.062
_refine_ls_hydrogen_treatment constr
_refine_ls_matrix_type full
_refine_ls_number_parameters 139
_refine_ls_number_reflns 1679
_refine_ls_number_restraints 0
_refine_ls_restrained_S_all 1.062
_refine_ls_R_factor_all 0.0508
_refine_ls_R_factor_gt 0.0382
_refine_ls_shift/su_max 0.006
_refine_ls_shift/su_mean 0.000
_refine_ls_structure_factor_coef Fsqd
_refine_ls_weighting_details 'w=1/[\s^2^(Fo^2^)+(0.0427P)^2^+0.2545P] where P=(Fo^2^+2Fc^2^)/3'
_refine_ls_weighting_scheme calc
_refine_ls_wR_factor_gt 0.0893
_refine_ls_wR_factor_ref 0.0975
_reflns_Friedel_coverage 0.000
_reflns_number_gt 1346
_reflns_number_total 1679
_reflns_threshold_expression 'I > 2\s(I)'
_cod_data_source_file d2ce01000c2.cif
_cod_data_source_block Comp_5_CL_3082
_cod_original_sg_symbol_H-M 'P 21/c'
_cod_database_code 7245437
_shelx_shelxl_version_number 2014/7
_shelx_space_group_comment
;
The symmetry employed for this shelxl refinement is uniquely defined
by the following loop, which should always be used as a source of
symmetry information in preference to the above space-group names.
They are only intended as comments.
;

loop_
_space_group_symop_operation_xyz
'x, y, z'
'-x, y+1/2, -z+1/2'
'-x, -y, -z'
'x, -y-1/2, z-1/2'

loop_
_atom_site_label
_atom_site_type_symbol
_atom_site_fract_x
_atom_site_fract_y
_atom_site_fract_z
_atom_site_U_iso_or_equiv
_atom_site_adp_type
_atom_site_occupancy
_atom_site_site_symmetry_order
_atom_site_calc_flag
_atom_site_refinement_flags_posn
_atom_site_refinement_flags_adp
_atom_site_refinement_flags_occupancy
_atom_site_disorder_assembly
_atom_site_disorder_group
Cu1 Cu 0.5000 1.0000 0.0000 0.0336(2) Uani 1 2 d S . P . .
O1 O -0.3306(2) 0.8494(2) -0.0881(3) 0.0520(8) Uani 0.938(4) 1 d . . P A 1
H1 H -0.3675 0.8668 -0.1773 0.078 Uiso 0.938(4) 1 calc R U P A 1
O1A O -0.161(4) 0.896(3) -0.144(5) 0.0520(8) Uani 0.062(4) 1 d . . P A 2
H1A H -0.1358 0.8643 -0.2174 0.078 Uiso 0.062(4) 1 calc R U P A 2
O2 O 0.6585(2) 1.00828(15) 0.1905(2) 0.0398(6) Uani 1 1 d . . . . .
O3 O 0.4934(2) 1.08345(17) 0.3404(2) 0.0508(6) Uani 1 1 d . . . . .
N1 N 0.3568(2) 0.90381(17) 0.1005(2) 0.0303(6) Uani 1 1 d . . . . .
N2 N -0.1581(3) 0.8626(2) -0.0627(4) 0.0411(7) Uani 1 1 d . . . . .
C1 C 0.4276(3) 0.8443(2) 0.2127(3) 0.0362(7) Uani 1 1 d . . . . .
H1C H 0.5437 0.8486 0.2449 0.043 Uiso 1 1 calc R U . . .
C2 C 0.3372(3) 0.7781(2) 0.2812(3) 0.0391(7) Uani 1 1 d . . . . .
H2 H 0.3905 0.7386 0.3590 0.047 Uiso 1 1 calc R U . . .
C3 C 0.1658(3) 0.7708(2) 0.2333(3) 0.0375(7) Uani 1 1 d . . . . .
H3 H 0.1017 0.7258 0.2778 0.045 Uiso 1 1 calc R U . . .
C4 C 0.0892(3) 0.8311(2) 0.1177(3) 0.0298(6) Uani 1 1 d . . . . .
C5 C 0.1893(3) 0.8970(2) 0.0558(3) 0.0295(6) Uani 1 1 d . . . . .
H5 H 0.1384 0.9384 -0.0202 0.035 Uiso 1 1 calc R U . . .
C6 C -0.0939(3) 0.8239(2) 0.0642(3) 0.0401(8) Uani 1 1 d . . . . .
H6 H -0.1631 0.7907 0.1242 0.048 Uiso 1 1 calc R U . . .
C7 C 0.6272(3) 1.0442(2) 0.3198(3) 0.0349(7) Uani 1 1 d . . . . .
C8 C 0.7669(4) 1.0385(3) 0.4567(3) 0.0490(9) Uani 1 1 d . . . . .
H8A H 0.7861 1.1015 0.4989 0.059 Uiso 1 1 calc R U . . .
H8B H 0.7257 1.0007 0.5379 0.059 Uiso 1 1 calc R U . . .
C9 C 0.9336(4) 0.9995(2) 0.4283(3) 0.0441(9) Uani 1 1 d . . . . .
H9A H 0.9754 1.0357 0.3455 0.053 Uiso 1 1 calc R U . . .
H9B H 0.9175 0.9352 0.3914 0.053 Uiso 1 1 calc R U . . .

loop_
_atom_site_aniso_label
_atom_site_aniso_U_11
_atom_site_aniso_U_22
_atom_site_aniso_U_33
_atom_site_aniso_U_23
_atom_site_aniso_U_13
_atom_site_aniso_U_12
Cu1 0.0218(3) 0.0535(4) 0.0227(3) 0.0033(2) -0.00675(18) -0.0066(2)
O1 0.0216(12) 0.079(2) 0.0526(15) 0.0106(15) -0.0055(9) -0.0081(11)
O1A 0.0216(12) 0.079(2) 0.0526(15) 0.0106(15) -0.0055(9) -0.0081(11)
O2 0.0259(11) 0.0678(17) 0.0229(11) 0.0040(10) -0.0066(8) -0.0061(9)
O3 0.0342(12) 0.0646(17) 0.0512(13) 0.0047(13) -0.0032(9) 0.0117(11)
N1 0.0242(11) 0.0381(15) 0.0270(12) -0.0015(11) -0.0019(9) 0.0006(10)
N2 0.0266(14) 0.0491(19) 0.0451(17) 0.0022(15) -0.0040(11) -0.0006(12)
C1 0.0262(14) 0.0442(19) 0.0355(16) 0.0017(15) -0.0067(11) 0.0072(13)
C2 0.0376(16) 0.0395(19) 0.0378(17) 0.0101(15) -0.0040(12) 0.0082(14)
C3 0.0381(16) 0.0378(19) 0.0360(17) 0.0064(15) 0.0031(12) -0.0013(13)
C4 0.0267(14) 0.0334(17) 0.0289(15) -0.0036(13) 0.0017(10) 0.0008(12)
C5 0.0244(14) 0.0361(17) 0.0260(14) -0.0007(13) -0.0041(10) 0.0072(12)
C6 0.0297(15) 0.051(2) 0.0388(18) 0.0013(17) 0.0015(12) -0.0035(14)
C7 0.0282(15) 0.0443(19) 0.0304(16) 0.0089(15) -0.0028(11) -0.0067(14)
C8 0.0364(17) 0.080(3) 0.0271(16) -0.0064(18) -0.0093(12) 0.0102(17)
C9 0.0334(18) 0.070(3) 0.0262(17) -0.0062(15) -0.0075(13) 0.0073(15)

loop_
_atom_type_symbol
_atom_type_description
_atom_type_scat_dispersion_real
_atom_type_scat_dispersion_imag
_atom_type_scat_source
C C 0.0033 0.0016 'International Tables Vol C Tables 4.2.6.8 and 6.1.1.4'
H H 0.0000 0.0000 'International Tables Vol C Tables 4.2.6.8 and 6.1.1.4'
N N 0.0061 0.0033 'International Tables Vol C Tables 4.2.6.8 and 6.1.1.4'
O O 0.0106 0.0060 'International Tables Vol C Tables 4.2.6.8 and 6.1.1.4'
Cu Cu 0.3201 1.2651 'International Tables Vol C Tables 4.2.6.8 and 6.1.1.4'

loop_
_geom_angle_atom_site_label_1
_geom_angle_atom_site_label_2
_geom_angle_atom_site_label_3
_geom_angle
_geom_angle_site_symmetry_1
_geom_angle_site_symmetry_3
_geom_angle_publ_flag
O2 Cu1 O2 180.00(13) 3_675 . ?
O2 Cu1 N1 88.78(8) 3_675 . ?
O2 Cu1 N1 91.22(8) . . ?
O2 Cu1 N1 91.22(8) 3_675 3_675 ?
O2 Cu1 N1 88.78(8) . 3_675 ?
N1 Cu1 N1 180.0 . 3_675 ?
C7 O2 Cu1 125.45(19) . . ?
C5 N1 C1 117.7(2) . . ?
C5 N1 Cu1 121.07(18) . . ?
C1 N1 Cu1 121.23(18) . . ?
O1A N2 C6 157(2) . . ?
C6 N2 O1 111.0(3) . . ?
N1 C1 C2 123.2(2) . . ?
C1 C2 C3 118.8(3) . . ?
C2 C3 C4 119.4(3) . . ?
C5 C4 C3 118.2(2) . . ?
C5 C4 C6 121.6(3) . . ?
C3 C4 C6 120.2(3) . . ?
N1 C5 C4 122.8(2) . . ?
N2 C6 C4 120.5(3) . . ?
O3 C7 O2 125.2(3) . . ?
O3 C7 C8 118.2(3) . . ?
O2 C7 C8 116.6(3) . . ?
C9 C8 C7 118.3(3) . . ?
C8 C9 C9 113.9(3) . 3_776 ?

loop_
_geom_bond_atom_site_label_1
_geom_bond_atom_site_label_2
_geom_bond_distance
_geom_bond_site_symmetry_2
_geom_bond_publ_flag
Cu1 O2 1.9297(19) 3_675 ?
Cu1 O2 1.9297(19) . ?
Cu1 N1 2.041(2) . ?
Cu1 N1 2.041(2) 3_675 ?
O1 N2 1.373(3) . ?
O1A N2 0.85(4) . ?
O2 C7 1.274(4) . ?
O3 C7 1.234(3) . ?
N1 C5 1.339(3) . ?
N1 C1 1.346(3) . ?
N2 C6 1.265(4) . ?
C1 C2 1.363(4) . ?
C2 C3 1.374(4) . ?
C3 C4 1.388(4) . ?
C4 C5 1.380(4) . ?
C4 C6 1.470(3) . ?
C7 C8 1.508(4) . ?
C8 C9 1.486(4) . ?
C9 C9 1.510(5) 3_776 ?

loop_
_geom_hbond_atom_site_label_D
_geom_hbond_atom_site_label_H
_geom_hbond_atom_site_label_A
_geom_hbond_distance_DH
_geom_hbond_distance_HA
_geom_hbond_distance_DA
_geom_hbond_angle_DHA
_geom_hbond_site_symmetry_A
O1 H1 O3 0.82 1.76 2.554(3) 163.6 3_575
C1 H1C O2 0.93 2.51 2.987(4) 112.0 .
C2 H2 O1 0.93 2.53 3.275(4) 137.0 4_676
C5 H5 O1A 0.93 2.54 3.07(4) 116.2 .
C5 H5 O2 0.93 2.44 2.900(3) 110.8 3_675
C8 H8B O3 0.97 2.46 3.356(4) 154.2 3_676
